data_7115640
loop_
_publ_author_name
'Xue Zhong'
'You Li'
'Jing Zhang'
'Wu-Xia Zhang'
'Shi-Xue Wang'
'Fu-She Han'

_publ_section_title
;
 Formal [3+3] cycloaddition of indol-2-yl carbinol with azadiene and the
 oxidative ring expansion reaction for the synthesis of indole azepinones
;
_journal_name_full Chem.Commun.
_journal_page_first 11181
_journal_paper_doi 10.1039/C4cc04995K
_journal_volume 50
_journal_year 2014
_chemical_formula_sum 'C20 H22 N2 O5'
_chemical_formula_weight 370.40
_chemical_name_systematic
; 
 ? 
;
_space_group_IT_number 2
_symmetry_cell_setting triclinic
_symmetry_space_group_name_Hall '-P 1'
_symmetry_space_group_name_H-M 'P -1'
_atom_sites_solution_hydrogens geom
_atom_sites_solution_primary direct
_atom_sites_solution_secondary difmap
_audit_creation_method SHELXL-97
_cell_angle_alpha 100.605(4)
_cell_angle_beta 114.357(4)
_cell_angle_gamma 104.026(4)
_cell_formula_units_Z 4
_cell_length_a 12.199(3)
_cell_length_b 12.840(3)
_cell_length_c 14.621(3)
_cell_measurement_reflns_used 2302
_cell_measurement_temperature 295(2)
_cell_measurement_theta_max 21.87
_cell_measurement_theta_min 2.65
_cell_volume 1916.8(8)
_computing_cell_refinement 'Bruker SMART'
_computing_data_collection 'Bruker SMART'
_computing_data_reduction 'Bruker SAINT'
_computing_molecular_graphics 'Bruker SHELXTL'
_computing_publication_material 'Bruker SHELXTL'
_computing_structure_refinement 'SHELXL-97 (Sheldrick, 1997)'
_computing_structure_solution 'SHELXS-97 (Sheldrick, 1990)'
_diffrn_ambient_temperature 295(2)
_diffrn_measured_fraction_theta_full 0.984
_diffrn_measured_fraction_theta_max 0.984
_diffrn_measurement_device_type 'Bruker APEX CCD area detector'
_diffrn_measurement_method 'phi and omega scans'
_diffrn_radiation_monochromator graphite
_diffrn_radiation_source 'fine-focus sealed tube'
_diffrn_radiation_type MoK\a
_diffrn_radiation_wavelength 0.71073
_diffrn_reflns_av_R_equivalents 0.0178
_diffrn_reflns_av_sigmaI/netI 0.0377
_diffrn_reflns_limit_h_max 13
_diffrn_reflns_limit_h_min -14
_diffrn_reflns_limit_k_max 15
_diffrn_reflns_limit_k_min -10
_diffrn_reflns_limit_l_max 17
_diffrn_reflns_limit_l_min -17
_diffrn_reflns_number 9748
_diffrn_reflns_theta_full 25.03
_diffrn_reflns_theta_max 25.03
_diffrn_reflns_theta_min 1.61
_exptl_absorpt_coefficient_mu 0.093
_exptl_absorpt_correction_T_max 0.9880
_exptl_absorpt_correction_T_min 0.9673
_exptl_absorpt_correction_type multi-scan
_exptl_absorpt_process_details SADABS
_exptl_crystal_density_diffrn 1.284
_exptl_crystal_density_method 'not measured'
_exptl_crystal_F_000 784
_exptl_crystal_size_max 0.36
_exptl_crystal_size_mid 0.28
_exptl_crystal_size_min 0.13
_refine_diff_density_max 0.633
_refine_diff_density_min -0.251
_refine_diff_density_rms 0.038
_refine_ls_extinction_method none
_refine_ls_goodness_of_fit_ref 1.009
_refine_ls_hydrogen_treatment constr
_refine_ls_matrix_type full
_refine_ls_number_parameters 493
_refine_ls_number_reflns 6679
_refine_ls_number_restraints 0
_refine_ls_restrained_S_all 1.009
_refine_ls_R_factor_all 0.0896
_refine_ls_R_factor_gt 0.0621
_refine_ls_shift/su_max 0.005
_refine_ls_shift/su_mean 0.000
_refine_ls_structure_factor_coef Fsqd
_refine_ls_weighting_details 'calc w=1/[\s^2^(Fo^2^)+(0.0915P)^2^+0.4450P] where P=(Fo^2^+2Fc^2^)/3'
_refine_ls_weighting_scheme calc
_refine_ls_wR_factor_gt 0.1560
_refine_ls_wR_factor_ref 0.1780
_reflns_number_gt 4687
_reflns_number_total 6679
_reflns_threshold_expression >2sigma(I)
_cod_data_source_file c4cc04995k2.cif
_cod_data_source_block x057
_cod_original_cell_volume 1916.6(7)
_cod_original_sg_symbol_H-M P-1
_cod_database_code 7115640

loop_
_symmetry_equiv_pos_as_xyz
'x, y, z'
'-x, -y, -z'

loop_
_atom_site_label
_atom_site_type_symbol
_atom_site_fract_x
_atom_site_fract_y
_atom_site_fract_z
_atom_site_U_iso_or_equiv
_atom_site_adp_type
_atom_site_occupancy
_atom_site_symmetry_multiplicity
_atom_site_calc_flag
_atom_site_refinement_flags
C1 C 0.7962(3) 0.1457(3) 0.0711(2) 0.0552(7) Uani 1 1 d .
C2 C 0.7649(3) 0.1434(3) -0.0324(2) 0.0754(10) Uani 1 1 d .
H2 H 0.6965 0.0841 -0.0903 0.091 Uiso 1 1 calc R
C3 C 0.8404(4) 0.2336(4) -0.0453(3) 0.0892(12) Uani 1 1 d .
H3 H 0.8217 0.2345 -0.1136 0.107 Uiso 1 1 calc R
C4 C 0.9418(4) 0.3213(3) 0.0398(3) 0.0835(11) Uani 1 1 d .
H4 H 0.9902 0.3802 0.0280 0.100 Uiso 1 1 calc R
C5 C 0.9730(3) 0.3237(3) 0.1423(3) 0.0672(8) Uani 1 1 d .
H5 H 1.0420 0.3832 0.1996 0.081 Uiso 1 1 calc R
C6 C 0.8993(3) 0.2351(2) 0.1586(2) 0.0532(7) Uani 1 1 d .
C7 C 0.9023(3) 0.2123(2) 0.2519(2) 0.0500(7) Uani 1 1 d .
H7 H 0.9604 0.2584 0.3213 0.060 Uiso 1 1 calc R
C8 C 0.8077(2) 0.1136(2) 0.22314(19) 0.0457(6) Uani 1 1 d .
C9 C 0.6346(3) -0.0317(3) 0.0511(2) 0.0624(8) Uani 1 1 d .
C10 C 0.5934(3) -0.0973(3) 0.1131(2) 0.0690(9) Uani 1 1 d .
H10A H 0.6335 -0.1541 0.1210 0.083 Uiso 1 1 calc R
H10B H 0.5009 -0.1369 0.0730 0.083 Uiso 1 1 calc R
C11 C 0.6268(3) -0.0254(3) 0.2224(2) 0.0632(8) Uani 1 1 d .
H11A H 0.6055 -0.0749 0.2601 0.076 Uiso 1 1 calc R
H11B H 0.5750 0.0222 0.2147 0.076 Uiso 1 1 calc R
C12 C 0.7700(3) 0.0499(2) 0.2883(2) 0.0521(7) Uani 1 1 d .
C13 C 0.7916(3) 0.1396(3) 0.3881(2) 0.0759(10) Uani 1 1 d .
H13A H 0.8836 0.1788 0.4330 0.091 Uiso 1 1 calc R
H13B H 0.7554 0.1952 0.3646 0.091 Uiso 1 1 calc R
C14 C 0.7377(4) 0.0981(4) 0.4535(3) 0.1035(13) Uani 1 1 d .
H14A H 0.6463 0.0599 0.4108 0.155 Uiso 1 1 calc R
H14B H 0.7555 0.1610 0.5110 0.155 Uiso 1 1 calc R
H14C H 0.7763 0.0464 0.4813 0.155 Uiso 1 1 calc R
C15 C 0.8508(3) -0.0271(2) 0.3203(2) 0.0574(7) Uani 1 1 d .
H15A H 0.8490 -0.0438 0.3819 0.069 Uiso 1 1 calc R
H15B H 0.8097 -0.0983 0.2629 0.069 Uiso 1 1 calc R
C16 C 0.9888(3) 0.0222(2) 0.3455(2) 0.0540(7) Uani 1 1 d .
C17 C 1.0224(3) -0.0058(2) 0.2587(2) 0.0526(7) Uani 1 1 d .
C18 C 0.8708(4) -0.1462(4) -0.0107(3) 0.1027(14) Uani 1 1 d .
H18A H 0.8229 -0.2179 -0.0112 0.154 Uiso 1 1 calc R
H18B H 0.9030 -0.1586 -0.0600 0.154 Uiso 1 1 calc R
H18C H 0.8157 -0.1032 -0.0307 0.154 Uiso 1 1 calc R
C19 C 1.1608(3) 0.0406(3) 0.2846(2) 0.0605(8) Uani 1 1 d .
C20 C 1.3578(3) 0.0107(4) 0.3507(4) 0.1054(14) Uani 1 1 d .
H20A H 1.3671 0.0111 0.2886 0.158 Uiso 1 1 calc R
H20B H 1.3947 -0.0404 0.3815 0.158 Uiso 1 1 calc R
H20C H 1.4014 0.0857 0.4011 0.158 Uiso 1 1 calc R
C21 C 0.5079(3) 0.5760(3) 0.2159(2) 0.0555(7) Uani 1 1 d .
C22 C 0.3744(3) 0.5363(3) 0.1757(3) 0.0737(9) Uani 1 1 d .
H22 H 0.3203 0.4731 0.1157 0.088 Uiso 1 1 calc R
C23 C 0.3272(4) 0.5953(4) 0.2293(4) 0.0911(12) Uani 1 1 d .
H23 H 0.2388 0.5709 0.2048 0.109 Uiso 1 1 calc R
C24 C 0.4066(5) 0.6901(4) 0.3189(4) 0.0973(13) Uani 1 1 d .
H24 H 0.3705 0.7279 0.3525 0.117 Uiso 1 1 calc R
C25 C 0.5383(4) 0.7289(3) 0.3586(3) 0.0812(10) Uani 1 1 d .
H25 H 0.5915 0.7923 0.4186 0.097 Uiso 1 1 calc R
C26 C 0.5901(3) 0.6701(3) 0.3061(2) 0.0573(7) Uani 1 1 d .
C27 C 0.7195(3) 0.6853(2) 0.3265(2) 0.0537(7) Uani 1 1 d .
H27 H 0.7934 0.7425 0.3817 0.064 Uiso 1 1 calc R
C28 C 0.7164(2) 0.6027(2) 0.25215(19) 0.0437(6) Uani 1 1 d .
C29 C 0.5438(3) 0.4392(3) 0.0951(2) 0.0545(7) Uani 1 1 d .
C30 C 0.6471(3) 0.4109(3) 0.0782(2) 0.0590(7) Uani 1 1 d .
H30A H 0.6146 0.3784 0.0026 0.071 Uiso 1 1 calc R
H30B H 0.6657 0.3534 0.1104 0.071 Uiso 1 1 calc R
C31 C 0.7722(3) 0.5106(2) 0.1227(2) 0.0519(7) Uani 1 1 d .
H31A H 0.7578 0.5620 0.0817 0.062 Uiso 1 1 calc R
H31B H 0.8363 0.4829 0.1153 0.062 Uiso 1 1 calc R
C32 C 0.8243(2) 0.5759(2) 0.23999(19) 0.0434(6) Uani 1 1 d .
C33 C 0.9342(3) 0.6883(2) 0.2739(2) 0.0573(7) Uani 1 1 d .
H33A H 0.8976 0.7376 0.2380 0.069 Uiso 1 1 calc R
H33B H 0.9702 0.7247 0.3494 0.069 Uiso 1 1 calc R
C34 C 1.0433(3) 0.6791(3) 0.2517(3) 0.0715(9) Uani 1 1 d .
H34A H 1.0805 0.6302 0.2862 0.107 Uiso 1 1 calc R
H34B H 1.1079 0.7529 0.2781 0.107 Uiso 1 1 calc R
H34C H 1.0104 0.6483 0.1766 0.107 Uiso 1 1 calc R
C35 C 0.8754(2) 0.5024(2) 0.31049(19) 0.0418(6) Uani 1 1 d .
H35A H 0.8240 0.4230 0.2710 0.050 Uiso 1 1 calc R
H35B H 0.9635 0.5132 0.3259 0.050 Uiso 1 1 calc R
C36 C 0.8712(2) 0.5313(2) 0.41265(19) 0.0417(6) Uani 1 1 d .
C37 C 0.7540(2) 0.4662(2) 0.41572(19) 0.0419(6) Uani 1 1 d .
C38 C 0.4607(3) 0.2558(3) 0.2427(2) 0.0796(11) Uani 1 1 d .
H38A H 0.4304 0.2971 0.1951 0.119 Uiso 1 1 calc R
H38B H 0.3910 0.2136 0.2513 0.119 Uiso 1 1 calc R
H38C H 0.4929 0.2045 0.2141 0.119 Uiso 1 1 calc R
C39 C 0.7456(2) 0.4990(2) 0.5163(2) 0.0491(6) Uani 1 1 d .
C40 C 0.6594(4) 0.6009(3) 0.6014(3) 0.0901(12) Uani 1 1 d .
H40A H 0.6266 0.5359 0.6188 0.135 Uiso 1 1 calc R
H40B H 0.5991 0.6397 0.5849 0.135 Uiso 1 1 calc R
H40C H 0.7402 0.6511 0.6608 0.135 Uiso 1 1 calc R
N1 N 0.7389(2) 0.06937(19) 0.11024(16) 0.0527(6) Uani 1 1 d .
N2 N 0.9313(2) -0.0663(2) 0.16543(19) 0.0581(6) Uani 1 1 d .
N3 N 0.5860(2) 0.53327(19) 0.18217(16) 0.0478(5) Uani 1 1 d .
N4 N 0.6661(2) 0.38596(18) 0.33176(16) 0.0477(5) Uani 1 1 d .
O1 O 0.5835(2) -0.0632(2) -0.04508(16) 0.0845(7) Uani 1 1 d .
O2 O 1.07489(19) 0.0843(2) 0.43235(16) 0.0730(6) Uani 1 1 d .
O3 O 0.9773(2) -0.0846(2) 0.09448(17) 0.0772(7) Uani 1 1 d .
O4 O 1.2070(2) 0.1256(2) 0.2719(2) 0.0973(8) Uani 1 1 d .
O5 O 1.2224(2) -0.0259(2) 0.3215(2) 0.0806(7) Uani 1 1 d .
O6 O 0.4299(2) 0.3844(2) 0.03864(17) 0.0757(6) Uani 1 1 d .
O7 O 0.95633(18) 0.60689(16) 0.49200(14) 0.0599(5) Uani 1 1 d .
O8 O 0.56153(17) 0.33340(16) 0.34337(15) 0.0598(5) Uani 1 1 d .
O9 O 0.7947(2) 0.4680(2) 0.59004(17) 0.0837(7) Uani 1 1 d .
O10 O 0.6777(2) 0.56471(18) 0.51053(15) 0.0656(6) Uani 1 1 d .

loop_
_atom_site_aniso_label
_atom_site_aniso_U_11
_atom_site_aniso_U_22
_atom_site_aniso_U_33
_atom_site_aniso_U_23
_atom_site_aniso_U_13
_atom_site_aniso_U_12
C1 0.0624(18) 0.0678(19) 0.0460(15) 0.0174(14) 0.0271(14) 0.0389(15)
C2 0.082(2) 0.108(3) 0.0459(17) 0.0240(18) 0.0306(17) 0.050(2)
C3 0.114(3) 0.131(4) 0.063(2) 0.049(2) 0.056(2) 0.071(3)
C4 0.115(3) 0.093(3) 0.087(3) 0.050(2) 0.068(3) 0.056(2)
C5 0.086(2) 0.0605(19) 0.072(2) 0.0279(16) 0.0455(18) 0.0353(17)
C6 0.0633(18) 0.0551(17) 0.0477(15) 0.0152(13) 0.0267(14) 0.0322(14)
C7 0.0545(16) 0.0442(15) 0.0410(14) 0.0065(12) 0.0176(12) 0.0158(13)
C8 0.0484(15) 0.0444(15) 0.0381(13) 0.0070(11) 0.0151(12) 0.0211(12)
C9 0.0522(17) 0.0597(18) 0.0512(18) -0.0061(15) 0.0107(14) 0.0246(15)
C10 0.0496(17) 0.0572(19) 0.067(2) -0.0016(16) 0.0116(15) 0.0111(14)
C11 0.0467(16) 0.0598(18) 0.0652(19) 0.0061(15) 0.0215(14) 0.0105(14)
C12 0.0484(15) 0.0506(16) 0.0447(15) 0.0076(12) 0.0183(12) 0.0102(13)
C13 0.070(2) 0.083(2) 0.0517(18) 0.0042(16) 0.0294(16) 0.0023(18)
C14 0.103(3) 0.124(4) 0.083(3) 0.025(2) 0.054(2) 0.028(3)
C15 0.0539(17) 0.0631(18) 0.0552(17) 0.0291(14) 0.0250(14) 0.0150(14)
C16 0.0489(16) 0.0560(17) 0.0502(16) 0.0261(14) 0.0157(14) 0.0156(13)
C17 0.0485(16) 0.0472(16) 0.0557(17) 0.0227(14) 0.0185(14) 0.0136(13)
C18 0.097(3) 0.128(3) 0.057(2) -0.002(2) 0.022(2) 0.049(3)
C19 0.0555(18) 0.0580(18) 0.0669(19) 0.0239(16) 0.0300(15) 0.0145(15)
C20 0.054(2) 0.127(4) 0.132(4) 0.047(3) 0.039(2) 0.033(2)
C21 0.0573(17) 0.077(2) 0.0599(17) 0.0429(17) 0.0364(15) 0.0390(16)
C22 0.0574(19) 0.113(3) 0.078(2) 0.052(2) 0.0396(17) 0.0461(19)
C23 0.077(3) 0.138(4) 0.115(3) 0.073(3) 0.068(3) 0.067(3)
C24 0.116(3) 0.121(3) 0.142(4) 0.076(3) 0.102(3) 0.086(3)
C25 0.108(3) 0.079(2) 0.104(3) 0.041(2) 0.076(2) 0.057(2)
C26 0.0720(19) 0.0639(18) 0.0711(19) 0.0378(16) 0.0489(17) 0.0423(16)
C27 0.0673(18) 0.0489(16) 0.0578(17) 0.0199(14) 0.0366(15) 0.0275(14)
C28 0.0469(15) 0.0476(15) 0.0431(14) 0.0220(12) 0.0228(12) 0.0193(12)
C29 0.0514(17) 0.0659(18) 0.0432(15) 0.0245(14) 0.0168(13) 0.0212(15)
C30 0.0620(18) 0.0652(19) 0.0392(15) 0.0083(13) 0.0179(13) 0.0236(15)
C31 0.0554(16) 0.0649(18) 0.0430(14) 0.0186(13) 0.0265(13) 0.0271(14)
C32 0.0442(14) 0.0463(14) 0.0444(14) 0.0155(12) 0.0234(12) 0.0189(12)
C33 0.0605(18) 0.0509(16) 0.0667(18) 0.0230(14) 0.0365(15) 0.0158(14)
C34 0.063(2) 0.071(2) 0.092(2) 0.0327(18) 0.0503(18) 0.0150(16)
C35 0.0389(13) 0.0435(14) 0.0470(14) 0.0170(11) 0.0220(11) 0.0167(11)
C36 0.0413(14) 0.0410(14) 0.0398(14) 0.0132(12) 0.0162(12) 0.0152(11)
C37 0.0439(14) 0.0428(14) 0.0375(13) 0.0117(11) 0.0192(11) 0.0143(11)
C38 0.064(2) 0.071(2) 0.064(2) -0.0063(17) 0.0292(17) -0.0163(17)
C39 0.0405(14) 0.0598(17) 0.0410(14) 0.0127(13) 0.0185(12) 0.0128(13)
C40 0.113(3) 0.100(3) 0.076(2) 0.012(2) 0.063(2) 0.046(2)
N1 0.0513(13) 0.0571(14) 0.0394(12) 0.0045(11) 0.0152(10) 0.0229(11)
N2 0.0564(15) 0.0581(15) 0.0574(15) 0.0161(12) 0.0245(13) 0.0233(12)
N3 0.0455(12) 0.0611(14) 0.0441(12) 0.0219(11) 0.0230(10) 0.0240(11)
N4 0.0481(13) 0.0456(12) 0.0472(12) 0.0098(10) 0.0270(11) 0.0096(10)
O1 0.0780(15) 0.0897(17) 0.0438(13) -0.0134(11) 0.0072(11) 0.0280(13)
O2 0.0555(13) 0.0908(16) 0.0506(12) 0.0193(11) 0.0113(10) 0.0185(12)
O3 0.0722(14) 0.0948(17) 0.0623(13) 0.0128(12) 0.0317(12) 0.0360(13)
O4 0.0775(16) 0.0783(17) 0.145(2) 0.0534(17) 0.0609(17) 0.0163(13)
O5 0.0547(13) 0.0861(16) 0.1048(18) 0.0475(14) 0.0326(12) 0.0287(12)
O6 0.0500(13) 0.0878(16) 0.0619(13) 0.0180(12) 0.0118(11) 0.0123(11)
O7 0.0508(11) 0.0605(12) 0.0441(11) 0.0049(9) 0.0149(9) 0.0036(10)
O8 0.0532(11) 0.0598(12) 0.0566(11) 0.0069(10) 0.0335(10) 0.0001(9)
O9 0.0898(16) 0.135(2) 0.0560(13) 0.0498(14) 0.0412(12) 0.0626(16)
O10 0.0853(15) 0.0700(13) 0.0579(12) 0.0191(10) 0.0426(11) 0.0402(12)

loop_
_atom_type_symbol
_atom_type_description
_atom_type_scat_dispersion_real
_atom_type_scat_dispersion_imag
_atom_type_scat_source
C C 0.0033 0.0016 'International Tables Vol C Tables 4.2.6.8 and 6.1.1.4'
H H 0.0000 0.0000 'International Tables Vol C Tables 4.2.6.8 and 6.1.1.4'
N N 0.0061 0.0033 'International Tables Vol C Tables 4.2.6.8 and 6.1.1.4'
O O 0.0106 0.0060 'International Tables Vol C Tables 4.2.6.8 and 6.1.1.4'

loop_
_geom_angle_atom_site_label_1
_geom_angle_atom_site_label_2
_geom_angle_atom_site_label_3
_geom_angle
C2 C1 N1 130.8(3)
C2 C1 C6 121.6(3)
N1 C1 C6 107.6(2)
C1 C2 C3 117.1(3)
C1 C2 H2 121.5
C3 C2 H2 121.5
C4 C3 C2 121.8(3)
C4 C3 H3 119.1
C2 C3 H3 119.1
C3 C4 C5 121.1(4)
C3 C4 H4 119.4
C5 C4 H4 119.4
C4 C5 C6 118.7(3)
C4 C5 H5 120.6
C6 C5 H5 120.6
C5 C6 C1 119.6(3)
C5 C6 C7 133.4(3)
C1 C6 C7 107.0(2)
C8 C7 C6 109.2(2)
C8 C7 H7 125.4
C6 C7 H7 125.4
C7 C8 N1 108.5(2)
C7 C8 C12 131.1(2)
N1 C8 C12 120.4(2)
O1 C9 N1 120.3(3)
O1 C9 C10 123.6(3)
N1 C9 C10 116.0(3)
C9 C10 C11 114.3(3)
C9 C10 H10A 108.7
C11 C10 H10A 108.7
C9 C10 H10B 108.7
C11 C10 H10B 108.7
H10A C10 H10B 107.6
C10 C11 C12 112.6(2)
C10 C11 H11A 109.1
C12 C11 H11A 109.1
C10 C11 H11B 109.1
C12 C11 H11B 109.1
H11A C11 H11B 107.8
C8 C12 C11 109.0(2)
C8 C12 C15 110.9(2)
C11 C12 C15 108.7(2)
C8 C12 C13 107.3(2)
C11 C12 C13 109.7(2)
C15 C12 C13 111.3(2)
C14 C13 C12 117.4(3)
C14 C13 H13A 108.0
C12 C13 H13A 108.0
C14 C13 H13B 108.0
C12 C13 H13B 108.0
H13A C13 H13B 107.2
C13 C14 H14A 109.5
C13 C14 H14B 109.5
H14A C14 H14B 109.5
C13 C14 H14C 109.5
H14A C14 H14C 109.5
H14B C14 H14C 109.5
C16 C15 C12 115.1(2)
C16 C15 H15A 108.5
C12 C15 H15A 108.5
C16 C15 H15B 108.5
C12 C15 H15B 108.5
H15A C15 H15B 107.5
O2 C16 C17 117.9(3)
O2 C16 C15 123.6(3)
C17 C16 C15 118.5(2)
N2 C17 C16 118.4(3)
N2 C17 C19 123.2(3)
C16 C17 C19 118.4(2)
O3 C18 H18A 109.5
O3 C18 H18B 109.5
H18A C18 H18B 109.5
O3 C18 H18C 109.5
H18A C18 H18C 109.5
H18B C18 H18C 109.5
O4 C19 O5 125.0(3)
O4 C19 C17 123.8(3)
O5 C19 C17 111.1(3)
O5 C20 H20A 109.5
O5 C20 H20B 109.5
H20A C20 H20B 109.5
O5 C20 H20C 109.5
H20A C20 H20C 109.5
H20B C20 H20C 109.5
C26 C21 C22 122.3(3)
C26 C21 N3 107.0(2)
C22 C21 N3 130.7(3)
C23 C22 C21 116.6(4)
C23 C22 H22 121.7
C21 C22 H22 121.7
C22 C23 C24 122.4(4)
C22 C23 H23 118.8
C24 C23 H23 118.8
C25 C24 C23 120.8(4)
C25 C24 H24 119.6
C23 C24 H24 119.6
C24 C25 C26 118.3(4)
C24 C25 H25 120.9
C26 C25 H25 120.9
C21 C26 C25 119.5(3)
C21 C26 C27 107.7(2)
C25 C26 C27 132.8(3)
C28 C27 C26 108.8(3)
C28 C27 H27 125.6
C26 C27 H27 125.6
C27 C28 N3 108.1(2)
C27 C28 C32 130.6(2)
N3 C28 C32 121.3(2)
O6 C29 N3 120.9(3)
O6 C29 C30 123.5(3)
N3 C29 C30 115.6(2)
C29 C30 C31 115.0(2)
C29 C30 H30A 108.5
C31 C30 H30A 108.5
C29 C30 H30B 108.5
C31 C30 H30B 108.5
H30A C30 H30B 107.5
C30 C31 C32 112.6(2)
C30 C31 H31A 109.1
C32 C31 H31A 109.1
C30 C31 H31B 109.1
C32 C31 H31B 109.1
H31A C31 H31B 107.8
C28 C32 C31 108.1(2)
C28 C32 C33 108.6(2)
C31 C32 C33 109.9(2)
C28 C32 C35 110.72(19)
C31 C32 C35 109.9(2)
C33 C32 C35 109.6(2)
C34 C33 C32 116.1(2)
C34 C33 H33A 108.3
C32 C33 H33A 108.3
C34 C33 H33B 108.3
C32 C33 H33B 108.3
H33A C33 H33B 107.4
C33 C34 H34A 109.5
C33 C34 H34B 109.5
H34A C34 H34B 109.5
C33 C34 H34C 109.5
H34A C34 H34C 109.5
H34B C34 H34C 109.5
C36 C35 C32 113.0(2)
C36 C35 H35A 109.0
C32 C35 H35A 109.0
C36 C35 H35B 109.0
C32 C35 H35B 109.0
H35A C35 H35B 107.8
O7 C36 C35 123.4(2)
O7 C36 C37 118.4(2)
C35 C36 C37 118.2(2)
N4 C37 C36 117.5(2)
N4 C37 C39 123.9(2)
C36 C37 C39 118.6(2)
O8 C38 H38A 109.5
O8 C38 H38B 109.5
H38A C38 H38B 109.5
O8 C38 H38C 109.5
H38A C38 H38C 109.5
H38B C38 H38C 109.5
O9 C39 O10 125.7(3)
O9 C39 C37 123.6(3)
O10 C39 C37 110.7(2)
O10 C40 H40A 109.5
O10 C40 H40B 109.5
H40A C40 H40B 109.5
O10 C40 H40C 109.5
H40A C40 H40C 109.5
H40B C40 H40C 109.5
C9 N1 C1 127.0(2)
C9 N1 C8 125.2(3)
C1 N1 C8 107.7(2)
C17 N2 O3 111.5(2)
C29 N3 C21 126.5(2)
C29 N3 C28 125.1(2)
C21 N3 C28 108.4(2)
C37 N4 O8 112.3(2)
N2 O3 C18 109.6(2)
C19 O5 C20 116.3(3)
N4 O8 C38 108.9(2)
C39 O10 C40 116.7(3)

loop_
_geom_bond_atom_site_label_1
_geom_bond_atom_site_label_2
_geom_bond_distance
C1 C2 1.392(4)
C1 N1 1.407(4)
C1 C6 1.403(4)
C2 C3 1.390(5)
C2 H2 0.9300
C3 C4 1.374(5)
C3 H3 0.9300
C4 C5 1.379(5)
C4 H4 0.9300
C5 C6 1.393(4)
C5 H5 0.9300
C6 C7 1.435(4)
C7 C8 1.344(4)
C7 H7 0.9300
C8 N1 1.426(3)
C8 C12 1.502(4)
C9 O1 1.215(3)
C9 N1 1.389(4)
C9 C10 1.495(5)
C10 C11 1.520(4)
C10 H10A 0.9700
C10 H10B 0.9700
C11 C12 1.538(4)
C11 H11A 0.9700
C11 H11B 0.9700
C12 C15 1.558(4)
C12 C13 1.562(4)
C13 C14 1.472(5)
C13 H13A 0.9700
C13 H13B 0.9700
C14 H14A 0.9600
C14 H14B 0.9600
C14 H14C 0.9600
C15 C16 1.502(4)
C15 H15A 0.9700
C15 H15B 0.9700
C16 O2 1.214(3)
C16 C17 1.497(4)
C17 N2 1.280(3)
C17 C19 1.500(4)
C18 O3 1.444(4)
C18 H18A 0.9600
C18 H18B 0.9600
C18 H18C 0.9600
C19 O4 1.185(3)
C19 O5 1.316(4)
C20 O5 1.449(4)
C20 H20A 0.9600
C20 H20B 0.9600
C20 H20C 0.9600
C21 C26 1.392(4)
C21 C22 1.398(4)
C21 N3 1.413(3)
C22 C23 1.372(5)
C22 H22 0.9300
C23 C24 1.390(6)
C23 H23 0.9300
C24 C25 1.379(5)
C24 H24 0.9300
C25 C26 1.406(4)
C25 H25 0.9300
C26 C27 1.436(4)
C27 C28 1.352(4)
C27 H27 0.9300
C28 N3 1.416(3)
C28 C32 1.507(3)
C29 O6 1.214(3)
C29 N3 1.392(4)
C29 C30 1.492(4)
C30 C31 1.522(4)
C30 H30A 0.9700
C30 H30B 0.9700
C31 C32 1.536(3)
C31 H31A 0.9700
C31 H31B 0.9700
C32 C33 1.542(4)
C32 C35 1.567(3)
C33 C34 1.519(4)
C33 H33A 0.9700
C33 H33B 0.9700
C34 H34A 0.9600
C34 H34B 0.9600
C34 H34C 0.9600
C35 C36 1.496(3)
C35 H35A 0.9700
C35 H35B 0.9700
C36 O7 1.212(3)
C36 C37 1.494(3)
C37 N4 1.277(3)
C37 C39 1.506(3)
C38 O8 1.430(3)
C38 H38A 0.9600
C38 H38B 0.9600
C38 H38C 0.9600
C39 O9 1.191(3)
C39 O10 1.309(3)
C40 O10 1.449(4)
C40 H40A 0.9600
C40 H40B 0.9600
C40 H40C 0.9600
N2 O3 1.379(3)
N4 O8 1.384(3)

loop_
_geom_torsion_atom_site_label_1
_geom_torsion_atom_site_label_2
_geom_torsion_atom_site_label_3
_geom_torsion_atom_site_label_4
_geom_torsion
N1 C1 C2 C3 179.3(3)
C6 C1 C2 C3 0.0(4)
C1 C2 C3 C4 0.2(5)
C2 C3 C4 C5 -0.1(6)
C3 C4 C5 C6 -0.3(5)
C4 C5 C6 C1 0.4(4)
C4 C5 C6 C7 -178.1(3)
C2 C1 C6 C5 -0.3(4)
N1 C1 C6 C5 -179.7(2)
C2 C1 C6 C7 178.6(3)
N1 C1 C6 C7 -0.9(3)
C5 C6 C7 C8 179.6(3)
C1 C6 C7 C8 1.0(3)
C6 C7 C8 N1 -0.7(3)
C6 C7 C8 C12 178.6(3)
O1 C9 C10 C11 -155.0(3)
N1 C9 C10 C11 26.1(4)
C9 C10 C11 C12 -52.7(4)
C7 C8 C12 C11 155.1(3)
N1 C8 C12 C11 -25.6(3)
C7 C8 C12 C15 -85.3(3)
N1 C8 C12 C15 93.9(3)
C7 C8 C12 C13 36.4(4)
N1 C8 C12 C13 -144.4(2)
C10 C11 C12 C8 50.4(3)
C10 C11 C12 C15 -70.5(3)
C10 C11 C12 C13 167.6(3)
C8 C12 C13 C14 168.2(3)
C11 C12 C13 C14 50.0(4)
C15 C12 C13 C14 -70.3(4)
C8 C12 C15 C16 36.9(3)
C11 C12 C15 C16 156.6(2)
C13 C12 C15 C16 -82.4(3)
C12 C15 C16 O2 86.0(3)
C12 C15 C16 C17 -93.5(3)
O2 C16 C17 N2 -176.4(3)
C15 C16 C17 N2 3.2(4)
O2 C16 C17 C19 2.2(4)
C15 C16 C17 C19 -178.2(2)
N2 C17 C19 O4 83.5(4)
C16 C17 C19 O4 -95.0(4)
N2 C17 C19 O5 -95.8(3)
C16 C17 C19 O5 85.7(3)
C26 C21 C22 C23 0.4(4)
N3 C21 C22 C23 177.7(3)
C21 C22 C23 C24 0.3(5)
C22 C23 C24 C25 -0.5(6)
C23 C24 C25 C26 0.1(5)
C22 C21 C26 C25 -0.7(4)
N3 C21 C26 C25 -178.6(2)
C22 C21 C26 C27 178.5(3)
N3 C21 C26 C27 0.6(3)
C24 C25 C26 C21 0.5(5)
C24 C25 C26 C27 -178.5(3)
C21 C26 C27 C28 -0.6(3)
C25 C26 C27 C28 178.4(3)
C26 C27 C28 N3 0.4(3)
C26 C27 C28 C32 -176.5(2)
O6 C29 C30 C31 154.9(3)
N3 C29 C30 C31 -26.0(3)
C29 C30 C31 C32 52.3(3)
C27 C28 C32 C31 -156.1(3)
N3 C28 C32 C31 27.3(3)
C27 C28 C32 C33 -36.9(4)
N3 C28 C32 C33 146.5(2)
C27 C28 C32 C35 83.5(3)
N3 C28 C32 C35 -93.1(3)
C30 C31 C32 C28 -50.3(3)
C30 C31 C32 C33 -168.6(2)
C30 C31 C32 C35 70.7(3)
C28 C32 C33 C34 -171.3(2)
C31 C32 C33 C34 -53.2(3)
C35 C32 C33 C34 67.7(3)
C28 C32 C35 C36 -34.4(3)
C31 C32 C35 C36 -153.7(2)
C33 C32 C35 C36 85.4(3)
C32 C35 C36 O7 -85.6(3)
C32 C35 C36 C37 92.2(3)
O7 C36 C37 N4 -179.1(2)
C35 C36 C37 N4 2.9(3)
O7 C36 C37 C39 1.3(4)
C35 C36 C37 C39 -176.6(2)
N4 C37 C39 O9 97.9(4)
C36 C37 C39 O9 -82.5(4)
N4 C37 C39 O10 -81.9(3)
C36 C37 C39 O10 97.6(3)
O1 C9 N1 C1 0.8(4)
C10 C9 N1 C1 179.7(3)
O1 C9 N1 C8 -178.8(3)
C10 C9 N1 C8 0.0(4)
C2 C1 N1 C9 1.5(5)
C6 C1 N1 C9 -179.2(2)
C2 C1 N1 C8 -178.9(3)
C6 C1 N1 C8 0.5(3)
C7 C8 N1 C9 179.8(2)
C12 C8 N1 C9 0.4(4)
C7 C8 N1 C1 0.1(3)
C12 C8 N1 C1 -179.3(2)
C16 C17 N2 O3 179.9(2)
C19 C17 N2 O3 1.4(4)
O6 C29 N3 C21 0.2(4)
C30 C29 N3 C21 -178.9(2)
O6 C29 N3 C28 -179.7(2)
C30 C29 N3 C28 1.2(4)
C26 C21 N3 C29 179.7(2)
C22 C21 N3 C29 2.1(4)
C26 C21 N3 C28 -0.4(3)
C22 C21 N3 C28 -178.0(3)
C27 C28 N3 C29 179.9(2)
C32 C28 N3 C29 -2.8(4)
C27 C28 N3 C21 0.0(3)
C32 C28 N3 C21 177.3(2)
C36 C37 N4 O8 -178.8(2)
C39 C37 N4 O8 0.7(4)
C17 N2 O3 C18 -176.1(3)
O4 C19 O5 C20 1.5(5)
C17 C19 O5 C20 -179.3(3)
C37 N4 O8 C38 172.1(2)
O9 C39 O10 C40 -1.1(4)
C37 C39 O10 C40 178.7(3)
